data_4333830
loop_
_publ_author_name
'Cheriyedath Raj Sankar'
'Anna Becker'
'Abdeljalil Assoud'
'Holger Kleinke'

_publ_section_title
;
 New Quaternary Chalcogenides, Tl18Pb2M7Q25 (M= Ti, Zr, and Hf;Q= S and
 Se): Crystal Structure, Electronic Structure, and Electrical Transport
 Properties
;
_journal_name_full 'Inorganic Chemistry'
_journal_page_first 1895
_journal_page_last 1900
_journal_paper_doi 10.1021/ic3020699
_journal_volume 52
_journal_year 2013
_chemical_formula_sum 'Hf7 Pb2 Se25 Tl18'
_chemical_formula_weight 7316.47
_chemical_name_systematic
; 
 ? 
;
_space_group_IT_number 205
_symmetry_cell_setting cubic
_symmetry_space_group_name_Hall '-P 2ac 2ab 3'
_symmetry_space_group_name_H-M 'P a -3'
_atom_sites_solution_hydrogens none
_atom_sites_solution_primary direct
_atom_sites_solution_secondary difmap
_audit_creation_method SHELXL-97
_cell_angle_alpha 90.00
_cell_angle_beta 90.00
_cell_angle_gamma 90.00
_cell_formula_units_Z 4
_cell_length_a 18.001(3)
_cell_length_b 18.001(3)
_cell_length_c 18.001(3)
_cell_measurement_temperature 296(2)
_cell_volume 5833.0(17)
_computing_structure_refinement 'SHELXL-97 (Sheldrick, 1997)'
_computing_structure_solution 'SHELXS-97 (Sheldrick, 1990)'
_diffrn_ambient_temperature 296(2)
_diffrn_measured_fraction_theta_full 0.999
_diffrn_measured_fraction_theta_max 0.999
_diffrn_radiation_monochromator graphite
_diffrn_radiation_source 'fine-focus sealed tube'
_diffrn_radiation_type MoK\a
_diffrn_radiation_wavelength 0.71073
_diffrn_reflns_av_R_equivalents 0.1087
_diffrn_reflns_av_sigmaI/netI 0.0407
_diffrn_reflns_limit_h_max 23
_diffrn_reflns_limit_h_min -25
_diffrn_reflns_limit_k_max 25
_diffrn_reflns_limit_k_min -19
_diffrn_reflns_limit_l_max 25
_diffrn_reflns_limit_l_min -24
_diffrn_reflns_number 39387
_diffrn_reflns_theta_full 29.99
_diffrn_reflns_theta_max 29.99
_diffrn_reflns_theta_min 2.77
_exptl_absorpt_coefficient_mu 83.246
_exptl_absorpt_correction_T_max 0.1355
_exptl_absorpt_correction_T_min 0.0575
_exptl_absorpt_correction_type empirical
_exptl_absorpt_process_details SADABS
_exptl_crystal_colour black
_exptl_crystal_density_diffrn 8.331
_exptl_crystal_description plate
_exptl_crystal_F_000 11904
_exptl_crystal_size_max 0.08
_exptl_crystal_size_mid 0.06
_exptl_crystal_size_min 0.04
_refine_diff_density_max 2.808
_refine_diff_density_min -2.091
_refine_diff_density_rms 0.554
_refine_ls_extinction_coef 0.000086(3)
_refine_ls_extinction_expression Fc^*^=kFc[1+0.001xFc^2^\l^3^/sin(2\q)]^-1/4^
_refine_ls_extinction_method SHELXL
_refine_ls_goodness_of_fit_ref 1.068
_refine_ls_hydrogen_treatment none
_refine_ls_matrix_type full
_refine_ls_number_parameters 81
_refine_ls_number_reflns 2842
_refine_ls_number_restraints 0
_refine_ls_restrained_S_all 1.068
_refine_ls_R_factor_all 0.0603
_refine_ls_R_factor_gt 0.0374
_refine_ls_shift/su_max 0.001
_refine_ls_shift/su_mean 0.000
_refine_ls_structure_factor_coef Fsqd
_refine_ls_weighting_details 'calc w=1/[\s^2^(Fo^2^)+(0.0130P)^2^+114.7748P] where P=(Fo^2^+2Fc^2^)/3'
_refine_ls_weighting_scheme calc
_refine_ls_wR_factor_gt 0.0641
_refine_ls_wR_factor_ref 0.0737
_reflns_number_gt 2138
_reflns_number_total 2842
_reflns_threshold_expression >2sigma(I)
_cod_data_source_file ic3020699_si_003_5.cif
_cod_data_source_block Tl18Pb2Hf7Se25
_cod_original_cell_volume 5833.1(17)
_cod_database_code 4333830

loop_
_symmetry_equiv_pos_as_xyz
'x, y, z'
'-x+1/2, -y, z+1/2'
'-x, y+1/2, -z+1/2'
'x+1/2, -y+1/2, -z'
'z, x, y'
'z+1/2, -x+1/2, -y'
'-z+1/2, -x, y+1/2'
'-z, x+1/2, -y+1/2'
'y, z, x'
'-y, z+1/2, -x+1/2'
'y+1/2, -z+1/2, -x'
'-y+1/2, -z, x+1/2'
'-x, -y, -z'
'x-1/2, y, -z-1/2'
'x, -y-1/2, z-1/2'
'-x-1/2, y-1/2, z'
'-z, -x, -y'
'-z-1/2, x-1/2, y'
'z-1/2, x, -y-1/2'
'z, -x-1/2, y-1/2'
'-y, -z, -x'
'y, -z-1/2, x-1/2'
'-y-1/2, z-1/2, x'
'y-1/2, z, -x-1/2'

loop_
_atom_site_label
_atom_site_type_symbol
_atom_site_fract_x
_atom_site_fract_y
_atom_site_fract_z
_atom_site_U_iso_or_equiv
_atom_site_adp_type
_atom_site_occupancy
_atom_site_symmetry_multiplicity
_atom_site_calc_flag
_atom_site_refinement_flags
Tl1 Tl 0.31557(3) 0.48142(3) 0.32255(3) 0.02690(14) Uani 1 1 d .
Tl2 Tl 0.17067(3) 0.32244(3) 0.34207(3) 0.02861(14) Uani 1 1 d .
Tl3 Tl 0.16809(3) 0.48095(3) 0.48703(3) 0.02563(13) Uani 1 1 d .
Pb1 Pb 0.18115(3) 0.18115(3) 0.18115(3) 0.02418(19) Uani 1 3 d S
Se1 Se 0.00821(7) 0.30430(6) 0.35314(7) 0.0169(2) Uani 1 1 d .
Se2 Se 0.00686(6) 0.14819(6) 0.50068(6) 0.0099(2) Uani 1 1 d .
Se3 Se 0.01890(6) 0.15549(7) 0.20304(6) 0.0152(2) Uani 1 1 d .
Se4 Se 0.14770(6) 0.36151(6) 0.15786(6) 0.0131(2) Uani 1 1 d .
Se5 Se 0.0000 0.0000 0.0000 0.0388(10) Uani 1 6 d S
Hf1 Hf 0.01114(3) 0.15975(3) 0.34764(3) 0.01163(11) Uani 1 1 d .
Hf2 Hf 0.5000 0.5000 0.5000 0.0117(2) Uani 1 6 d S

loop_
_atom_site_aniso_label
_atom_site_aniso_U_11
_atom_site_aniso_U_22
_atom_site_aniso_U_33
_atom_site_aniso_U_23
_atom_site_aniso_U_13
_atom_site_aniso_U_12
Tl1 0.0264(3) 0.0281(3) 0.0261(3) -0.0001(2) -0.0022(2) 0.0009(2)
Tl2 0.0255(3) 0.0314(3) 0.0289(3) -0.0005(2) -0.0011(2) -0.0066(2)
Tl3 0.0238(3) 0.0253(3) 0.0278(3) 0.0022(2) -0.0002(2) -0.0011(2)
Pb1 0.02418(19) 0.02418(19) 0.02418(19) 0.0051(2) 0.0051(2) 0.0051(2)
Se1 0.0215(6) 0.0113(5) 0.0178(6) 0.0007(4) -0.0026(5) 0.0002(4)
Se2 0.0101(5) 0.0103(5) 0.0094(5) 0.0009(4) -0.0011(4) -0.0007(4)
Se3 0.0170(6) 0.0182(6) 0.0105(5) 0.0010(4) -0.0007(4) -0.0022(4)
Se4 0.0181(6) 0.0098(5) 0.0116(5) -0.0002(4) -0.0002(4) 0.0011(4)
Se5 0.0388(10) 0.0388(10) 0.0388(10) 0.0099(11) 0.0099(11) 0.0099(11)
Hf1 0.0118(2) 0.0118(2) 0.0112(2) 0.00040(17) 0.00031(17) -0.00095(17)
Hf2 0.0117(2) 0.0117(2) 0.0117(2) 0.0011(2) 0.0011(2) 0.0011(2)

loop_
_atom_type_symbol
_atom_type_description
_atom_type_scat_dispersion_real
_atom_type_scat_dispersion_imag
_atom_type_scat_source
Se Se -0.0929 2.2259 'International Tables Vol C Tables 4.2.6.8 and 6.1.1.4'
Hf Hf -0.5830 6.1852 'International Tables Vol C Tables 4.2.6.8 and 6.1.1.4'
Tl Tl -2.8358 9.6688 'International Tables Vol C Tables 4.2.6.8 and 6.1.1.4'
Pb Pb -3.3944 10.1111 'International Tables Vol C Tables 4.2.6.8 and 6.1.1.4'

loop_
_geom_angle_atom_site_label_1
_geom_angle_atom_site_label_2
_geom_angle_atom_site_label_3
_geom_angle
_geom_angle_site_symmetry_1
_geom_angle_site_symmetry_3
Se1 Tl1 Se3 75.93(3) 18_665 18_665
Se1 Tl1 Se4 91.43(3) 18_665 18_665
Se3 Tl1 Se4 91.49(3) 18_665 18_665
Se1 Tl1 Tl2 93.43(3) 18_665 9
Se3 Tl1 Tl2 55.69(2) 18_665 9
Se4 Tl1 Tl2 144.19(3) 18_665 9
Se1 Tl2 Se4 79.09(3) . 5
Se1 Tl2 Se3 80.43(3) . 22_566
Se4 Tl2 Se3 75.18(3) 5 22_566
Se1 Tl2 Tl1 132.91(3) . 5
Se4 Tl2 Tl1 86.90(3) 5 5
Se3 Tl2 Tl1 52.50(2) 22_566 5
Se1 Tl3 Se5 92.40(3) 12_565 3
Se1 Tl3 Se3 81.01(3) 12_565 20_566
Se5 Tl3 Se3 97.26(3) 3 20_566
Se3 Pb1 Se3 89.89(4) 9 5
Se3 Pb1 Se3 89.89(4) 9 .
Se3 Pb1 Se3 89.89(4) 5 .
Hf1 Se1 Tl2 95.05(4) . .
Hf1 Se1 Tl3 101.68(4) . 6_456
Tl2 Se1 Tl3 99.90(4) . 6_456
Hf1 Se1 Tl1 94.13(4) . 24_556
Tl2 Se1 Tl1 94.39(4) . 24_556
Tl3 Se1 Tl1 157.57(5) 6_456 24_556
Hf2 Se2 Hf1 94.22(3) 4_456 22_566
Hf2 Se2 Hf1 94.12(3) 4_456 .
Hf1 Se2 Hf1 92.19(3) 22_566 .
Hf1 Se3 Pb1 100.35(4) . .
Hf1 Se3 Tl3 103.39(4) . 23_655
Pb1 Se3 Tl3 97.12(4) . 23_655
Hf1 Se3 Tl1 93.88(4) . 24_556
Pb1 Se3 Tl1 92.79(3) . 24_556
Tl3 Se3 Tl1 158.13(4) 23_655 24_556
Hf1 Se3 Tl2 94.96(4) . 19_556
Pb1 Se3 Tl2 159.02(4) . 19_556
Tl3 Se3 Tl2 93.15(3) 23_655 19_556
Tl1 Se3 Tl2 71.81(3) 24_556 19_556
Hf1 Se4 Hf1 95.95(4) 9 18_665
Hf1 Se4 Tl1 102.11(4) 9 24_556
Hf1 Se4 Tl1 104.68(4) 18_665 24_556
Hf1 Se4 Tl2 88.91(4) 9 9
Hf1 Se4 Tl2 94.50(4) 18_665 9
Tl1 Se4 Tl2 156.58(4) 24_556 9
Tl3 Se5 Tl3 88.458(14) 23_655 19_556
Tl3 Se5 Tl3 88.458(14) 23_655 15_565
Tl3 Se5 Tl3 88.458(14) 19_556 15_565
Tl3 Se5 Tl3 91.542(14) 23_655 3_545
Tl3 Se5 Tl3 91.542(14) 19_556 3_545
Tl3 Se5 Tl3 180.00(2) 15_565 3_545
Tl3 Se5 Tl3 91.542(14) 23_655 7_554
Tl3 Se5 Tl3 180.00(2) 19_556 7_554
Tl3 Se5 Tl3 91.542(14) 15_565 7_554
Tl3 Se5 Tl3 88.458(14) 3_545 7_554
Tl3 Se5 Tl3 180.0 23_655 11_455
Tl3 Se5 Tl3 91.542(14) 19_556 11_455
Tl3 Se5 Tl3 91.542(14) 15_565 11_455
Tl3 Se5 Tl3 88.458(14) 3_545 11_455
Tl3 Se5 Tl3 88.458(14) 7_554 11_455
Se1 Hf1 Se3 93.92(4) . .
Se1 Hf1 Se4 95.62(4) . 5
Se3 Hf1 Se4 92.18(4) . 5
Se1 Hf1 Se4 89.49(4) . 24_556
Se3 Hf1 Se4 94.83(4) . 24_556
Se4 Hf1 Se4 171.02(5) 5 24_556
Se1 Hf1 Se2 173.70(4) . 19_556
Se3 Hf1 Se2 90.09(4) . 19_556
Se4 Hf1 Se2 89.08(4) 5 19_556
Se4 Hf1 Se2 85.32(3) 24_556 19_556
Se1 Hf1 Se2 92.11(4) . .
Se3 Hf1 Se2 173.82(4) . .
Se4 Hf1 Se2 85.87(3) 5 .
Se4 Hf1 Se2 86.57(3) 24_556 .
Se2 Hf1 Se2 84.03(5) 19_556 .
Se2 Hf2 Se2 87.60(3) 24_656 4_556
Se2 Hf2 Se2 92.40(3) 24_656 16_665
Se2 Hf2 Se2 180.0 4_556 16_665
Se2 Hf2 Se2 87.60(3) 24_656 8_655
Se2 Hf2 Se2 92.40(3) 4_556 8_655
Se2 Hf2 Se2 87.60(3) 16_665 8_655
Se2 Hf2 Se2 92.40(3) 24_656 20_566
Se2 Hf2 Se2 87.60(3) 4_556 20_566
Se2 Hf2 Se2 92.40(3) 16_665 20_566
Se2 Hf2 Se2 180.0 8_655 20_566
Se2 Hf2 Se2 180.0 24_656 12_565
Se2 Hf2 Se2 92.40(3) 4_556 12_565
Se2 Hf2 Se2 87.60(3) 16_665 12_565
Se2 Hf2 Se2 92.40(3) 8_655 12_565
Se2 Hf2 Se2 87.60(3) 20_566 12_565

loop_
_geom_bond_atom_site_label_1
_geom_bond_atom_site_label_2
_geom_bond_distance
_geom_bond_site_symmetry_2
Tl1 Se1 3.0924(14) 18_665
Tl1 Se3 3.1000(14) 18_665
Tl1 Se4 3.1112(14) 18_665
Tl1 Tl2 3.7124(10) 9
Tl2 Se1 2.9495(14) .
Tl2 Se4 3.1734(14) 5
Tl2 Se3 3.2276(14) 22_566
Tl2 Tl1 3.7124(10) 5
Tl3 Se1 3.0516(14) 12_565
Tl3 Se5 3.0541(7) 3
Tl3 Se3 3.0971(14) 20_566
Pb1 Se3 2.9832(14) 9
Pb1 Se3 2.9832(14) 5
Pb1 Se3 2.9832(14) .
Se1 Hf1 2.6045(13) .
Se1 Tl3 3.0516(14) 6_456
Se1 Tl1 3.0924(14) 24_556
Se2 Hf2 2.6705(12) 4_456
Se2 Hf1 2.7595(12) 22_566
Se2 Hf1 2.7638(12) .
Se3 Hf1 2.6079(13) .
Se3 Tl3 3.0971(14) 23_655
Se3 Tl1 3.1000(14) 24_556
Se3 Tl2 3.2276(14) 19_556
Se4 Hf1 2.6619(13) 9
Se4 Hf1 2.6949(13) 18_665
Se4 Tl1 3.1112(14) 24_556
Se4 Tl2 3.1734(14) 9
Se5 Tl3 3.0541(7) 23_655
Se5 Tl3 3.0541(7) 19_556
Se5 Tl3 3.0541(7) 15_565
Se5 Tl3 3.0541(7) 3_545
Se5 Tl3 3.0541(7) 7_554
Se5 Tl3 3.0541(7) 11_455
Hf1 Se4 2.6619(13) 5
Hf1 Se4 2.6949(13) 24_556
Hf1 Se2 2.7595(12) 19_556
Hf2 Se2 2.6705(12) 24_656
Hf2 Se2 2.6705(12) 4_556
Hf2 Se2 2.6705(12) 16_665
Hf2 Se2 2.6705(12) 8_655
Hf2 Se2 2.6705(12) 20_566
Hf2 Se2 2.6705(12) 12_565

loop_
_geom_torsion_atom_site_label_1
_geom_torsion_atom_site_label_2
_geom_torsion_atom_site_label_3
_geom_torsion_atom_site_label_4
_geom_torsion
_geom_torsion_site_symmetry_1
_geom_torsion_site_symmetry_4
Se4 Tl2 Se1 Hf1 -8.24(3) 5 .
Se3 Tl2 Se1 Hf1 -84.85(4) 22_566 .
Tl1 Tl2 Se1 Hf1 -83.51(5) 5 .
Se4 Tl2 Se1 Tl3 94.57(4) 5 6_456
Se3 Tl2 Se1 Tl3 17.96(3) 22_566 6_456
Tl1 Tl2 Se1 Tl3 19.30(5) 5 6_456
Se4 Tl2 Se1 Tl1 -102.79(3) 5 24_556
Se3 Tl2 Se1 Tl1 -179.39(4) 22_566 24_556
Tl1 Tl2 Se1 Tl1 -178.06(3) 5 24_556
Se3 Pb1 Se3 Hf1 -168.93(4) 9 .
Se3 Pb1 Se3 Hf1 101.18(6) 5 .
Se3 Pb1 Se3 Tl3 85.999(14) 9 23_655
Se3 Pb1 Se3 Tl3 -3.89(3) 5 23_655
Se3 Pb1 Se3 Tl1 -74.47(4) 9 24_556
Se3 Pb1 Se3 Tl1 -164.36(3) 5 24_556
Se3 Pb1 Se3 Tl2 -32.70(14) 9 19_556
Se3 Pb1 Se3 Tl2 -122.59(10) 5 19_556
Tl2 Se1 Hf1 Se3 -82.87(4) . .
Tl3 Se1 Hf1 Se3 175.91(4) 6_456 .
Tl1 Se1 Hf1 Se3 11.91(4) 24_556 .
Tl2 Se1 Hf1 Se4 9.71(4) . 5
Tl3 Se1 Hf1 Se4 -91.50(4) 6_456 5
Tl1 Se1 Hf1 Se4 104.49(4) 24_556 5
Tl2 Se1 Hf1 Se4 -177.68(4) . 24_556
Tl3 Se1 Hf1 Se4 81.10(4) 6_456 24_556
Tl1 Se1 Hf1 Se4 -82.90(4) 24_556 24_556
Tl2 Se1 Hf1 Se2 147.8(3) . 19_556
Tl3 Se1 Hf1 Se2 46.6(4) 6_456 19_556
Tl1 Se1 Hf1 Se2 -117.4(4) 24_556 19_556
Tl2 Se1 Hf1 Se2 95.77(4) . .
Tl3 Se1 Hf1 Se2 -5.45(4) 6_456 .
Tl1 Se1 Hf1 Se2 -169.45(4) 24_556 .
Pb1 Se3 Hf1 Se1 81.67(4) . .
Tl3 Se3 Hf1 Se1 -178.36(4) 23_655 .
Tl1 Se3 Hf1 Se1 -11.88(4) 24_556 .
Tl2 Se3 Hf1 Se1 -83.93(4) 19_556 .
Pb1 Se3 Hf1 Se4 -14.12(4) . 5
Tl3 Se3 Hf1 Se4 85.85(4) 23_655 5
Tl1 Se3 Hf1 Se4 -107.67(4) 24_556 5
Tl2 Se3 Hf1 Se4 -179.72(4) 19_556 5
Pb1 Se3 Hf1 Se4 171.49(4) . 24_556
Tl3 Se3 Hf1 Se4 -88.54(4) 23_655 24_556
Tl1 Se3 Hf1 Se4 77.94(4) 24_556 24_556
Tl2 Se3 Hf1 Se4 5.89(4) 19_556 24_556
Pb1 Se3 Hf1 Se2 -103.19(4) . 19_556
Tl3 Se3 Hf1 Se2 -3.23(4) 23_655 19_556
Tl1 Se3 Hf1 Se2 163.26(3) 24_556 19_556
Tl2 Se3 Hf1 Se2 91.20(3) 19_556 19_556
Pb1 Se3 Hf1 Se2 -85.6(4) . .
Tl3 Se3 Hf1 Se2 14.4(4) 23_655 .
Tl1 Se3 Hf1 Se2 -179(37) 24_556 .
Tl2 Se3 Hf1 Se2 108.8(4) 19_556 .
Hf2 Se2 Hf1 Se1 176.24(4) 4_456 .
Hf1 Se2 Hf1 Se1 -89.37(4) 22_566 .
Hf2 Se2 Hf1 Se3 -16.5(4) 4_456 .
Hf1 Se2 Hf1 Se3 77.9(4) 22_566 .
Hf2 Se2 Hf1 Se4 -88.28(4) 4_456 5
Hf1 Se2 Hf1 Se4 6.11(4) 22_566 5
Hf2 Se2 Hf1 Se4 86.87(3) 4_456 24_556
Hf1 Se2 Hf1 Se4 -178.74(4) 22_566 24_556
Hf2 Se2 Hf1 Se2 1.22(3) 4_456 19_556
Hf1 Se2 Hf1 Se2 95.61(4) 22_566 19_556
